data_7012961
loop_
_publ_author_name
'Hesford, Matthew J.'
'Levason, William'
'Matthews, Melissa L.'
'Orchard, Simon D.'
'Reid, Gillian'

_publ_section_title
;
 Synthesis, characterisation and coordinating properties of the small
 ring S2Te-donor macrocycles [9]aneS2Te, [11]aneS2Te and [12]aneS2Te
;
_journal_issue 12
_journal_name_full 'Dalton Transactions'
_journal_page_first 2434
_journal_paper_doi 10.1039/b302985a
_journal_year 2003
_chemical_formula_moiety 'C8 H16 S2 Te '
_chemical_formula_structural '[11]aneS2Te'
_chemical_formula_sum 'C8 H16 S2 Te'
_chemical_formula_weight 303.93
_space_group_IT_number 33
_symmetry_cell_setting orthorhombic
_symmetry_Int_Tables_number 33
_symmetry_space_group_name_Hall 'P 2c -2n'
_symmetry_space_group_name_H-M 'P n a 21'
_audit_creation_date 2002-10-24
_audit_creation_method 'by teXsan for Windows v1.06'
_cell_angle_alpha 90
_cell_angle_beta 90
_cell_angle_gamma 90
_cell_formula_units_Z 4
_cell_length_a 15.3529(4)
_cell_length_b 12.6938(3)
_cell_length_c 5.50550(10)
_cell_measurement_reflns_used 0
_cell_measurement_temperature 120.0(1)
_cell_measurement_theta_max 0.0
_cell_measurement_theta_min 0.0
_cell_volume 1072.95(4)
_computing_cell_refinement 'Nonius Kappa CCD Diffractometer Control'
_computing_data_collection 'Nonius Kappa CCD Diffractometer Control'
_computing_data_reduction 'teXsan for Windows version 1.06 (MSC, 1997-1999)'
_computing_publication_material 'teXsan for Windows version 1.06 (MSC, 1997-1999)'
_computing_structure_refinement 'teXsan for Windows version 1.06 (MSC, 1997-1999)'
_computing_structure_solution
;
DIRDIF92 PATTY (Beurskens, 1992)
;
_diffrn_ambient_temperature 120.0(1)
_diffrn_measurement_device 'Nonius Kappa CCD'
_diffrn_orient_matrix_UB_11 0.00000
_diffrn_orient_matrix_UB_12 0.00000
_diffrn_orient_matrix_UB_13 0.00000
_diffrn_orient_matrix_UB_21 0.00000
_diffrn_orient_matrix_UB_22 0.00000
_diffrn_orient_matrix_UB_23 0.00000
_diffrn_orient_matrix_UB_31 0.00000
_diffrn_orient_matrix_UB_32 0.00000
_diffrn_orient_matrix_UB_33 0.00000
_diffrn_radiation_detector 'Mercury CCD'
_diffrn_radiation_monochromator graphite
_diffrn_radiation_source 'Nonius rotating anode'
_diffrn_radiation_type 'Mo K\a'
_diffrn_radiation_wavelength 0.71073
_diffrn_reflns_av_R_equivalents 0.06910
_diffrn_reflns_av_sigmaI/netI 0.076
_diffrn_reflns_limit_h_max 18
_diffrn_reflns_limit_h_min -19
_diffrn_reflns_limit_k_max 16
_diffrn_reflns_limit_k_min -12
_diffrn_reflns_limit_l_max 6
_diffrn_reflns_limit_l_min -7
_diffrn_reflns_number 8858
_diffrn_reflns_reduction_process 'Lp corrections applied'
_diffrn_reflns_theta_max 27.48
_diffrn_reflns_theta_min 3.10
_diffrn_standards_decay_% 0.00
_diffrn_standards_interval_count 0
_diffrn_standards_number 0
_exptl_absorpt_coefficient_mu 3.104
_exptl_absorpt_correction_type multi-scan
_exptl_crystal_colour 'pale yellow'
_exptl_crystal_density_diffrn 1.881
_exptl_crystal_density_meas ?
_exptl_crystal_description needle
_exptl_crystal_F_000 592.00
_exptl_crystal_size_max 0.20
_exptl_crystal_size_mid 0.05
_exptl_crystal_size_min 0.03
_refine_diff_density_max 0.71
_refine_diff_density_min -1.42
_refine_ls_abs_structure_details Flack
_refine_ls_abs_structure_Flack 0.0017(27)
_refine_ls_extinction_coef -
_refine_ls_extinction_method none
_refine_ls_goodness_of_fit_all 1.243
_refine_ls_goodness_of_fit_ref 1.240
_refine_ls_hydrogen_treatment noref
_refine_ls_matrix_type full
_refine_ls_number_constraints 0
_refine_ls_number_parameters 99
_refine_ls_number_reflns 1251
_refine_ls_number_restraints 0
_refine_ls_R_factor_all 0.0340
_refine_ls_R_factor_gt 0.0340
_refine_ls_shift/su_max 0.0100
_refine_ls_shift/su_mean 0.0010
_refine_ls_structure_factor_coef F
_refine_ls_weighting_details 'w = 1/[\s^2^(Fo)]'
_refine_ls_weighting_scheme sigma
_refine_ls_wR_factor_all 0.0410
_refine_ls_wR_factor_ref 0.0410
_reflns_number_gt 1251
_reflns_number_total 1452
_reflns_threshold_expression I>2.00\s(I)
_cod_data_source_file b302985a.txt
_cod_data_source_block Template_texray.inf
_cod_depositor_comments
;
The following automatic conversions were performed:
'_exptl_absorpt_correction_type' value 'multiscan' changed to 'multi-scan'
according to '/home/saulius/struct/CIF-dictionaries/cif_core.dic'
dictionary named 'cif_core.dic' version 2.4.1 from 2010-06-29.

Automatic conversion script
Id: cif_fix_enum 1527 2010-12-29 10:47:43Z saulius 
;
_cod_original_sg_symbol_H-M 'P n a 21   '
_cod_original_formula_sum 'C8 H16 S2 Te '
_cod_database_code 7012961

loop_
_symmetry_equiv_pos_as_xyz
'   +x,   +y,   +z'
'   -x,   -y,1/2+z'
1/2-x,1/2+y,1/2+z
'1/2+x,1/2-y,   +z'

loop_
_atom_site_label
_atom_site_fract_x
_atom_site_fract_y
_atom_site_fract_z
_atom_site_U_iso_or_equiv
_atom_site_occupancy
_atom_site_refinement_flags
_atom_site_adp_type
_atom_site_calc_flag
_atom_site_calc_attached_atom
Te(1) 0.07457(2) 0.04837(2) 0.0091 0.01470(10) 1.000 . Uani d ?
S(1) 0.22526(8) 0.34644(10) 0.5095(3) 0.0205(3) 1.000 . Uani d ?
S(2) 0.02560(9) 0.38441(10) 0.2174(3) 0.0177(3) 1.000 . Uani d ?
C(1) 0.1471(4) 0.1238(4) 0.2944(11) 0.0184(13) 1.000 . Uani d ?
C(2) 0.2360(3) 0.1624(4) 0.2165(12) 0.0183(12) 1.000 . Uani d ?
C(3) 0.2822(3) 0.2282(4) 0.4106(12) 0.0198(13) 1.000 . Uani d ?
C(4) 0.2085(4) 0.4188(4) 0.2298(12) 0.0197(13) 1.000 . Uani d ?
C(5) 0.1185(4) 0.4718(4) 0.223(1) 0.022(1) 1.000 . Uani d ?
C(6) 0.0388(3) 0.3267(4) -0.0815(11) 0.0171(13) 1.000 . Uani d ?
C(7) -0.0346(4) 0.2484(4) -0.1347(10) 0.020(1) 1.000 . Uani d ?
C(8) -0.0364(3) 0.1524(4) 0.0307(13) 0.0180(12) 1.000 . Uani d ?
H(1) 0.1138 0.1813 0.3575 0.024 1.000 . Uiso c ?
H(2) 0.1548 0.0737 0.4261 0.024 1.000 . Uiso c ?
H(3) 0.2715 0.1042 0.1740 0.023 1.000 . Uiso c ?
H(4) 0.2287 0.2064 0.0761 0.023 1.000 . Uiso c ?
H(5) 0.3383 0.2475 0.3465 0.025 1.000 . Uiso c ?
H(6) 0.2916 0.1828 0.5470 0.025 1.000 . Uiso c ?
H(7) 0.2534 0.4701 0.2142 0.024 1.000 . Uiso c ?
H(8) 0.2128 0.3705 0.0967 0.024 1.000 . Uiso c ?
H(9) 0.1155 0.5167 0.0798 0.028 1.000 . Uiso c ?
H(10) 0.1131 0.5179 0.3615 0.028 1.000 . Uiso c ?
H(11) 0.0385 0.3809 -0.2024 0.024 1.000 . Uiso c ?
H(12) 0.0938 0.2909 -0.0906 0.024 1.000 . Uiso c ?
H(13) -0.0886 0.2836 -0.1248 0.024 1.000 . Uiso c ?
H(14) -0.0274 0.2219 -0.2983 0.024 1.000 . Uiso c ?
H(15) -0.0884 0.1132 -0.0043 0.020 1.000 . Uiso c ?
H(16) -0.0414 0.1785 0.1947 0.020 1.000 . Uiso c ?

loop_
_atom_site_aniso_label
_atom_site_aniso_U_11
_atom_site_aniso_U_22
_atom_site_aniso_U_33
_atom_site_aniso_U_12
_atom_site_aniso_U_13
_atom_site_aniso_U_23
Te(1) 0.0134(2) 0.0141(2) 0.0166(2) 0.00030(10) 0.0010(2) -0.0008(2)
S(1) 0.0196(6) 0.0252(6) 0.0168(6) -0.0021(5) -0.0002(8) -0.0028(10)
S(2) 0.0164(6) 0.0167(6) 0.0200(6) -0.0003(5) 0.0020(7) -0.0026(6)
C(1) 0.021(3) 0.018(3) 0.016(3) -0.004(2) 0.003(2) -0.000(2)
C(2) 0.009(2) 0.019(3) 0.027(3) 0.001(2) 0.003(3) 0.000(3)
C(3) 0.015(3) 0.021(3) 0.024(3) 0.000(2) -0.006(3) -0.002(3)
C(4) 0.024(3) 0.019(2) 0.017(3) -0.008(2) -0.005(3) 0.002(3)
C(5) 0.019(3) 0.019(2) 0.027(3) -0.008(2) 0.003(3) 0.001(3)
C(6) 0.016(3) 0.017(3) 0.019(2) 0.004(2) 0.006(2) 0.001(2)
C(7) 0.022(3) 0.019(3) 0.018(3) 0.004(2) -0.004(2) 0.001(2)
C(8) 0.011(2) 0.021(2) 0.022(3) 0.003(2) 0.004(3) 0.002(3)

loop_
_atom_type_symbol
_atom_type_oxidation_number
_atom_type_number_in_cell
_atom_type_scat_dispersion_real
_atom_type_scat_dispersion_imag
_atom_type_scat_source
C 0 32 0.002 0.002
;International Tables for Crystallography
(1992, Vol. C, Table 6.1.1.2)
;
H 0 64 0.000 0.000
;International Tables for Crystallography
(1992, Vol. C, Table 6.1.1.2)
;
S 0 8 0.110 0.124
;International Tables for Crystallography
(1992, Vol. C, Table 6.1.1.2)
;
Te 0 4 -0.772 1.675
;International Tables for Crystallography
(1992, Vol. C, Tables 4.2.6.8 and 6.1.1.1)
;

loop_
_geom_angle_atom_site_label_1
_geom_angle_atom_site_label_2
_geom_angle_atom_site_label_3
_geom_angle
_geom_angle_site_symmetry_1
_geom_angle_site_symmetry_2
_geom_angle_site_symmetry_3
_geom_angle_publ_flag
C1 TE1 C8 95.5(2) . . . ?
C3 S1 C4 103.4(3) . . . ?
C5 S2 C6 100.1(3) . . . ?
TE1 C1 C2 113.9(5) . . . ?
TE1 C1 H1 109.1 . . . no
TE1 C1 H2 108.4 . . . no
C2 C1 H1 109.8 . . . no
C2 C1 H2 108.4 . . . no
H1 C1 H2 107.1 . . . no
C1 C2 C3 113.4(6) . . . ?
C1 C2 H3 109.6 . . . no
C1 C2 H4 108.2 . . . no
C3 C2 H3 109.3 . . . no
C3 C2 H4 107.4 . . . no
H3 C2 H4 108.8 . . . no
S1 C3 C2 115.8(4) . . . ?
S1 C3 H5 109.2 . . . no
S1 C3 H6 109.5 . . . no
C2 C3 H5 107.4 . . . no
C2 C3 H6 106.8 . . . no
H5 C3 H6 107.8 . . . no
S1 C4 C5 111.8(5) . . . ?
S1 C4 H7 108.7 . . . no
S1 C4 H8 108.4 . . . no
C5 C4 H7 110.4 . . . no
C5 C4 H8 108.8 . . . no
H7 C4 H8 108.6 . . . no
S2 C5 C4 116.2(4) . . . ?
S2 C5 H9 107.9 . . . no
S2 C5 H10 108.5 . . . no
C4 C5 H9 108.6 . . . no
C4 C5 H10 108.8 . . . no
H9 C5 H10 106.3 . . . no
S2 C6 C7 110.7(4) . . . ?
S2 C6 H11 109.9 . . . no
S2 C6 H12 109.7 . . . no
C7 C6 H11 109.2 . . . no
C7 C6 H12 109.3 . . . no
H11 C6 H12 108.0 . . . no
C6 C7 C8 114.8(5) . . . ?
C6 C7 H13 109.1 . . . no
C6 C7 H14 108.7 . . . no
C8 C7 H13 109.2 . . . no
C8 C7 H14 106.4 . . . no
H13 C7 H14 108.5 . . . no
TE1 C8 C7 116.3(4) . . . ?
TE1 C8 H15 109.2 . . . no
TE1 C8 H16 109.0 . . . no
C7 C8 H15 108.1 . . . no
C7 C8 H16 106.6 . . . no
H15 C8 H16 107.4 . . . no

loop_
_geom_bond_atom_site_label_1
_geom_bond_atom_site_label_2
_geom_bond_distance
_geom_bond_site_symmetry_1
_geom_bond_site_symmetry_2
_geom_bond_publ_flag
TE1 C1 2.151(6) . . ?
TE1 C8 2.158(5) . . ?
S1 C3 1.821(6) . . ?
S1 C4 1.812(7) . . ?
S2 C5 1.807(6) . . ?
S2 C6 1.813(7) . . ?
C1 C2 1.512(8) . . ?
C1 H1 0.96 . . no
C1 H2 0.97 . . no
C2 C3 1.530(9) . . ?
C2 H3 0.95 . . no
C2 H4 0.96 . . no
C3 H5 0.96 . . no
C3 H6 0.96 . . no
C4 C5 1.536(9) . . ?
C4 H7 0.95 . . no
C4 H8 0.96 . . no
C5 H9 0.97 . . no
C5 H10 0.97 . . no
C6 C7 1.531(8) . . ?
C6 H11 0.96 . . no
C6 H12 0.96 . . no
C7 C8 1.521(9) . . ?
C7 H13 0.94 . . no
C7 H14 0.97 . . no
C8 H15 0.96 . . no
C8 H16 0.96 . . no

loop_
_geom_contact_atom_site_label_1
_geom_contact_atom_site_label_2
_geom_contact_distance
_geom_contact_site_symmetry_1
_geom_contact_site_symmetry_2
_geom_contact_publ_flag
? ? ? ? ? ?

loop_
_geom_torsion_atom_site_label_1
_geom_torsion_atom_site_label_2
_geom_torsion_atom_site_label_3
_geom_torsion_atom_site_label_4
_geom_torsion_site_symmetry_1
_geom_torsion_site_symmetry_2
_geom_torsion_site_symmetry_3
_geom_torsion_site_symmetry_4
_geom_torsion
_geom_torsion_publ_flag
TE1 C1 C2 C3 172.6(4) . . . . yes
TE1 C8 C7 C6 -63.9(6) . . . . yes
C4 C5 S2 C6 -67.9(6) . . . . yes
S1 C3 C2 C1 -59.1(7) . . . . yes
C5 S2 C6 C7 -179.2(4) . . . . yes
S1 C4 C5 S2 -65.3(6) . . . . yes
S2 C6 C7 C8 -64.2(6) . . . . yes
C1 TE1 C8 C7 91.8(5) . . . . yes
C2 C1 TE1 C8 -122.6(4) . . . . yes
C2 C3 S1 C4 -56.4(5) . . . . yes
C3 S1 C4 C5 140.7(4) . . . . yes

loop_
_cod_related_entry_id
_cod_related_entry_database
_cod_related_entry_code
1 ChemSpider 21146156
